data_7245138
loop_
_publ_author_name
'Blasi, Delia'
'Quici, Silvio'
'Orlandi, Simonetta'
'Mercandelli, Pierluigi'
'Sokolov, Andrey V.'
'Alexandrov, Eugeny V.'
'Carlucci, Lucia'

_publ_section_title
;
 Design and synthesis of new luminescent coordination networks of sql
 topology showing the highest degrees of interpenetration
;
_journal_name_full CrystEngComm
_journal_paper_doi 10.1039/D2CE00884J
_journal_year 2022
_chemical_formula_moiety 'C58 H36 Ag1 N4 O4, C1 F3 O3 S1'
_chemical_formula_sum 'C59 H36 Ag F3 N4 O7 S'
_chemical_formula_weight 1109.85
_chemical_name_systematic
'bis(\m-4',4'''-(1-hydroxy-3-oxoprop-1-ene-1,3-diyl)bis([1,1'-biphenyl]-4-carbonitrile))-silver(I) trifluoromethanesulfonate'
_space_group_crystal_system orthorhombic
_space_group_IT_number 43
_space_group_name_Hall 'F 2 -2d'
_space_group_name_H-M_alt 'F d d 2'
_atom_sites_solution_hydrogens geom
_atom_sites_solution_primary direct
_atom_sites_solution_secondary difmap
_audit_creation_method SHELXL-2014/7
_audit_update_record
;
2021-12-15 deposited with the CCDC.	2022-07-04 downloaded from the CCDC.
;
_cell_angle_alpha 90
_cell_angle_beta 90
_cell_angle_gamma 90
_cell_formula_units_Z 8
_cell_length_a 50.830(4)
_cell_length_b 5.9067(4)
_cell_length_c 32.660(2)
_cell_measurement_reflns_used 9904
_cell_measurement_temperature 295(2)
_cell_measurement_theta_max 28.104
_cell_measurement_theta_min 2.495
_cell_volume 9805.8(12)
_computing_structure_refinement SHELXL-2014/7
_computing_structure_solution SIR-2014
_diffrn_ambient_temperature 295(2)
_diffrn_measured_fraction_theta_full 0.997
_diffrn_measured_fraction_theta_max 0.997
_diffrn_measurement_details
;
A full sphere of reciprocal space was scanned by 0.5\% \w steps,
collecting 6 sets of 360 frames each, at 40 s exposure, keeping the detector
at \q = 27\% and at 5.0 cm from the sample.
;
_diffrn_measurement_device_type 'Bruker APEX II'
_diffrn_measurement_method '\w scans'
_diffrn_radiation_monochromator graphite
_diffrn_radiation_source 'sealed tube'
_diffrn_radiation_type MoK\a
_diffrn_radiation_wavelength 0.71073
_diffrn_reflns_av_R_equivalents 0.0651
_diffrn_reflns_av_unetI/netI 0.0543
_diffrn_reflns_Laue_measured_fraction_full 0.997
_diffrn_reflns_Laue_measured_fraction_max 0.997
_diffrn_reflns_limit_h_max 60
_diffrn_reflns_limit_h_min -60
_diffrn_reflns_limit_k_max 7
_diffrn_reflns_limit_k_min -6
_diffrn_reflns_limit_l_max 38
_diffrn_reflns_limit_l_min -38
_diffrn_reflns_number 29100
_diffrn_reflns_point_group_measured_fraction_full 0.997
_diffrn_reflns_point_group_measured_fraction_max 0.997
_diffrn_reflns_theta_full 25.027
_diffrn_reflns_theta_max 25.027
_diffrn_reflns_theta_min 1.482
_exptl_absorpt_coefficient_mu 0.526
_exptl_absorpt_correction_T_max 0.959
_exptl_absorpt_correction_T_min 0.872
_exptl_absorpt_correction_type multi-scan
_exptl_absorpt_process_details SADABS-2012/1
_exptl_crystal_colour yellow
_exptl_crystal_density_diffrn 1.504
_exptl_crystal_description polyhedral
_exptl_crystal_F_000 4512
_exptl_crystal_size_max 0.200
_exptl_crystal_size_mid 0.140
_exptl_crystal_size_min 0.080
_refine_diff_density_max 0.679
_refine_diff_density_min -0.810
_refine_diff_density_rms 0.079
_refine_ls_abs_structure_details
;
 Refined as an inversion twin.
;
_refine_ls_abs_structure_Flack 0.35(7)
_refine_ls_extinction_method none
_refine_ls_goodness_of_fit_ref 1.220
_refine_ls_hydrogen_treatment constr
_refine_ls_matrix_type full
_refine_ls_number_parameters 340
_refine_ls_number_reflns 4222
_refine_ls_number_restraints 20
_refine_ls_restrained_S_all 1.229
_refine_ls_R_factor_all 0.1051
_refine_ls_R_factor_gt 0.0767
_refine_ls_shift/su_max 0.000
_refine_ls_shift/su_mean 0.000
_refine_ls_structure_factor_coef Fsqd
_refine_ls_weighting_details 'w=1/[\s^2^(Fo^2^)+(0.0388P)^2^+99.1095P] where P=(Fo^2^+2Fc^2^)/3'
_refine_ls_weighting_scheme calc
_refine_ls_wR_factor_gt 0.1410
_refine_ls_wR_factor_ref 0.1482
_reflns_Friedel_coverage 0.963
_reflns_Friedel_fraction_full 0.998
_reflns_Friedel_fraction_max 0.998
_reflns_number_gt 3291
_reflns_number_total 4222
_reflns_threshold_expression 'I > 2\s(I)'
_cod_data_source_file d2ce00884j3.cif
_cod_data_source_block 1032
_cod_original_cell_volume 9805.9(12)
_cod_database_code 7245138
_pub_chemical_identifier 1
_shelx_shelxl_version_number 2014/7
_shelx_space_group_comment
;
The symmetry employed for this shelxl refinement is uniquely defined
by the following loop, which should always be used as a source of
symmetry information in preference to the above space-group names.
They are only intended as comments.
;
_shelx_estimated_absorpt_t_min 0.902
_shelx_estimated_absorpt_t_max 0.959

loop_
_space_group_symop_operation_xyz
'x, y, z'
'-x, -y, z'
'-x+1/4, y+1/4, z+1/4'
'x+1/4, -y+1/4, z+1/4'
'x, y+1/2, z+1/2'
'-x, -y+1/2, z+1/2'
'-x+1/4, y+3/4, z+3/4'
'x+1/4, -y+3/4, z+3/4'
'x+1/2, y, z+1/2'
'-x+1/2, -y, z+1/2'
'-x+3/4, y+1/4, z+3/4'
'x+3/4, -y+1/4, z+3/4'
'x+1/2, y+1/2, z'
'-x+1/2, -y+1/2, z'
'-x+3/4, y+3/4, z+1/4'
'x+3/4, -y+3/4, z+1/4'

loop_
_atom_site_label
_atom_site_type_symbol
_atom_site_fract_x
_atom_site_fract_y
_atom_site_fract_z
_atom_site_U_iso_or_equiv
_atom_site_adp_type
_atom_site_occupancy
_atom_site_site_symmetry_order
_atom_site_calc_flag
_atom_site_refinement_flags_posn
_atom_site_refinement_flags_adp
_atom_site_refinement_flags_occupancy
_atom_site_disorder_assembly
_atom_site_disorder_group
Ag1 Ag 0.0000 0.0000 0.26798(5) 0.0595(4) Uani 1 2 d S T P . .
C1 C 0.0322(3) -0.356(3) 0.3331(4) 0.062(4) Uani 1 1 d . . . . .
C2 C 0.0428(3) -0.529(2) 0.3594(4) 0.065(4) Uani 1 1 d . . . . .
C3 C 0.0584(3) -0.695(3) 0.3430(4) 0.065(4) Uani 1 1 d . . . . .
H1 H 0.0620 -0.6954 0.3151 0.078 Uiso 1 1 calc R U . . .
C4 C 0.0687(3) -0.859(2) 0.3674(4) 0.062(4) Uani 1 1 d . . . . .
H2 H 0.0787 -0.9747 0.3557 0.074 Uiso 1 1 calc R U . . .
C5 C 0.0647(2) -0.859(2) 0.4092(4) 0.046(3) Uani 1 1 d . . . . .
C6 C 0.0487(3) -0.6869(17) 0.4252(4) 0.057(3) Uani 1 1 d . . . . .
H3 H 0.0454 -0.6835 0.4532 0.068 Uiso 1 1 calc R U . . .
C7 C 0.0380(3) -0.525(3) 0.4007(5) 0.079(4) Uani 1 1 d . . . . .
H4 H 0.0274 -0.4127 0.4119 0.095 Uiso 1 1 calc R U . . .
C8 C 0.0766(2) -1.033(2) 0.4356(4) 0.050(3) Uani 1 1 d . . . . .
C9 C 0.1013(3) -1.116(3) 0.4259(4) 0.060(4) Uani 1 1 d . . . . .
H5 H 0.1097 -1.0654 0.4023 0.072 Uiso 1 1 calc R U . . .
C10 C 0.1134(3) -1.270(2) 0.4505(4) 0.066(5) Uani 1 1 d . . . . .
H6 H 0.1305 -1.3175 0.4445 0.079 Uiso 1 1 calc R U . . .
C11 C 0.1004(3) -1.357(2) 0.4847(3) 0.049(3) Uani 1 1 d . . . . .
C12 C 0.0763(2) -1.281(2) 0.4937(3) 0.055(3) Uani 1 1 d . . . . .
H7 H 0.0673 -1.3421 0.5160 0.066 Uiso 1 1 calc R U . . .
C13 C 0.0645(2) -1.115(2) 0.4708(4) 0.050(3) Uani 1 1 d . . . . .
H8 H 0.0483 -1.0564 0.4789 0.060 Uiso 1 1 calc R U . . .
C14 C 0.1143(2) -1.537(2) 0.5087(4) 0.052(3) Uani 1 1 d . . . . .
C15 C 0.1016(2) -1.6907(17) 0.5327(3) 0.044(3) Uani 1 1 d . . . . .
H10 H 0.0834 -1.6852 0.5348 0.053 Uiso 1 1 calc R U . . .
C16 C 0.1155(3) -1.856(2) 0.5542(3) 0.051(3) Uani 1 1 d . . . . .
C17 C 0.1030(2) -2.0264(19) 0.5808(3) 0.044(3) Uani 1 1 d . . . . .
C18 C 0.1179(3) -2.189(2) 0.5986(4) 0.054(3) Uani 1 1 d . . . . .
H11 H 0.1359 -2.1911 0.5938 0.064 Uiso 1 1 calc R U . . .
C19 C 0.1069(3) -2.355(2) 0.6238(4) 0.057(3) Uani 1 1 d . . . . .
H12 H 0.1175 -2.4651 0.6357 0.068 Uiso 1 1 calc R U . . .
C20 C 0.0799(2) -2.3535(19) 0.6312(3) 0.037(3) Uani 1 1 d . . . . .
C21 C 0.0651(2) -2.1854(19) 0.6129(3) 0.045(3) Uani 1 1 d . . . . .
H13 H 0.0471 -2.1787 0.6177 0.054 Uiso 1 1 calc R U . . .
C22 C 0.0764(3) -2.031(2) 0.5882(4) 0.055(3) Uani 1 1 d . . . . .
H14 H 0.0657 -1.9234 0.5756 0.066 Uiso 1 1 calc R U . . .
C23 C 0.0674(2) -2.5338(18) 0.6569(3) 0.041(3) Uani 1 1 d . . . . .
C24 C 0.0807(3) -2.635(2) 0.6892(4) 0.060(4) Uani 1 1 d . . . . .
H15 H 0.0974 -2.5840 0.6962 0.072 Uiso 1 1 calc R U . . .
C25 C 0.0696(2) -2.813(2) 0.7114(4) 0.052(3) Uani 1 1 d . . . . .
H16 H 0.0788 -2.8811 0.7326 0.063 Uiso 1 1 calc R U . . .
C26 C 0.0447(2) -2.885(2) 0.7014(4) 0.045(3) Uani 1 1 d . . . . .
C27 C 0.0309(2) -2.785(2) 0.6707(4) 0.053(3) Uani 1 1 d . . . . .
H17 H 0.0140 -2.8356 0.6644 0.064 Uiso 1 1 calc R U . . .
C28 C 0.0422(2) -2.605(2) 0.6483(4) 0.052(3) Uani 1 1 d . . . . .
H18 H 0.0326 -2.5336 0.6278 0.063 Uiso 1 1 calc R U . . .
C29 C 0.0332(2) -3.076(2) 0.7227(4) 0.048(3) Uani 1 1 d . . . . .
N1 N 0.0240(4) -0.222(2) 0.3124(4) 0.093(5) Uani 1 1 d . . . . .
N2 N 0.0247(3) -3.2246(19) 0.7383(3) 0.058(3) Uani 1 1 d . . . . .
O1 O 0.13997(17) -1.5399(15) 0.5061(3) 0.065(3) Uani 1 1 d . . . . .
H9A H 0.1457 -1.6503 0.5184 0.097 Uiso 0.5 1 calc R U P . .
O2 O 0.14062(19) -1.8662(17) 0.5518(3) 0.073(3) Uani 1 1 d . . . . .
H9B H 0.1459 -1.7680 0.5361 0.110 Uiso 0.5 1 calc R U P . .
C30 C 0.0028(3) -0.627(2) 0.5328(4) 0.0549(16) Uani 0.5 1 d D . P . .
F1 F 0.0285(2) -0.651(3) 0.5374(5) 0.071(5) Uiso 0.5 1 d D . P . .
F2 F -0.0051(3) -0.684(3) 0.4958(4) 0.090(5) Uiso 0.5 1 d D . P . .
F3 F -0.0100(3) -0.747(2) 0.5604(5) 0.107(6) Uiso 0.5 1 d D . P . .
S1 S -0.00558(12) -0.3216(12) 0.54112(19) 0.0549(16) Uani 0.5 1 d D . P . .
O3 O -0.0328(2) -0.299(3) 0.5341(7) 0.106(11) Uiso 0.5 1 d D . P . .
O4 O 0.0103(3) -0.197(3) 0.5136(5) 0.108(8) Uiso 0.5 1 d D . P . .
O5 O 0.0014(3) -0.276(3) 0.5828(3) 0.068(5) Uiso 0.5 1 d D . P . .

loop_
_atom_site_aniso_label
_atom_site_aniso_U_11
_atom_site_aniso_U_22
_atom_site_aniso_U_33
_atom_site_aniso_U_23
_atom_site_aniso_U_13
_atom_site_aniso_U_12
Ag1 0.0751(8) 0.0405(6) 0.0629(8) 0.000 0.000 -0.0118(9)
C1 0.068(9) 0.057(9) 0.060(9) 0.004(8) -0.021(7) -0.006(7)
C2 0.073(10) 0.061(9) 0.061(10) 0.000(8) -0.027(7) -0.019(8)
C3 0.085(11) 0.078(11) 0.032(7) 0.009(7) 0.009(7) -0.002(9)
C4 0.075(10) 0.060(9) 0.051(9) 0.027(8) 0.002(7) 0.007(8)
C5 0.051(7) 0.045(7) 0.041(7) 0.016(6) -0.004(6) -0.010(6)
C6 0.093(10) 0.024(6) 0.054(7) 0.006(5) 0.009(7) -0.008(6)
C7 0.098(11) 0.065(10) 0.074(10) -0.006(9) -0.021(8) 0.014(9)
C8 0.061(8) 0.044(7) 0.046(7) 0.002(6) 0.000(6) -0.012(6)
C9 0.061(9) 0.080(10) 0.038(7) 0.024(7) 0.018(7) -0.007(8)
C10 0.058(9) 0.068(10) 0.071(10) 0.020(9) 0.012(7) 0.001(8)
C11 0.067(8) 0.047(7) 0.033(7) 0.014(6) 0.008(6) -0.005(6)
C12 0.066(8) 0.049(8) 0.050(7) 0.004(6) 0.019(6) -0.016(7)
C13 0.055(7) 0.049(7) 0.048(7) 0.009(6) 0.011(6) 0.009(6)
C14 0.054(8) 0.052(7) 0.050(8) -0.009(6) 0.005(6) -0.007(6)
C15 0.054(7) 0.034(6) 0.045(7) 0.004(5) -0.002(5) -0.015(5)
C16 0.062(9) 0.055(8) 0.036(7) 0.001(6) -0.016(6) -0.013(7)
C17 0.055(7) 0.038(7) 0.038(6) 0.002(6) -0.002(5) -0.011(6)
C18 0.050(8) 0.058(8) 0.053(8) 0.004(7) 0.005(6) -0.011(7)
C19 0.058(9) 0.057(8) 0.055(8) 0.017(7) -0.006(6) -0.004(7)
C20 0.039(6) 0.046(7) 0.026(6) 0.005(5) -0.005(5) -0.006(5)
C21 0.038(6) 0.050(7) 0.047(7) -0.006(6) 0.004(5) 0.001(6)
C22 0.067(9) 0.050(8) 0.048(7) 0.009(6) -0.001(6) 0.000(7)
C23 0.054(7) 0.030(7) 0.039(6) -0.002(5) 0.001(6) 0.000(6)
C24 0.053(8) 0.077(9) 0.050(8) 0.030(7) -0.001(6) -0.004(7)
C25 0.061(8) 0.055(8) 0.041(7) 0.018(6) -0.018(6) -0.012(6)
C26 0.044(7) 0.048(8) 0.042(7) 0.014(6) 0.016(6) -0.003(6)
C27 0.044(7) 0.052(8) 0.064(8) 0.007(7) 0.000(6) -0.012(6)
C28 0.055(8) 0.054(7) 0.047(7) 0.016(6) -0.017(6) -0.007(7)
C29 0.052(7) 0.051(8) 0.041(7) -0.003(6) 0.003(6) 0.004(6)
N1 0.139(14) 0.068(9) 0.071(9) 0.011(8) -0.050(9) 0.003(9)
N2 0.076(8) 0.035(6) 0.062(7) 0.013(6) 0.012(6) 0.000(6)
O1 0.059(6) 0.058(5) 0.077(7) 0.026(5) 0.006(5) -0.009(4)
O2 0.062(7) 0.080(7) 0.077(7) 0.030(5) 0.003(5) -0.015(5)
C30 0.037(3) 0.063(4) 0.065(4) 0.004(4) 0.014(3) 0.001(3)
S1 0.037(3) 0.063(4) 0.065(4) 0.004(4) 0.014(3) 0.001(3)

loop_
_atom_type_symbol
_atom_type_description
_atom_type_scat_dispersion_real
_atom_type_scat_dispersion_imag
_atom_type_scat_source
C C 0.0033 0.0016 'International Tables Vol C Tables 4.2.6.8 and 6.1.1.4'
H H 0.0000 0.0000 'International Tables Vol C Tables 4.2.6.8 and 6.1.1.4'
N N 0.0061 0.0033 'International Tables Vol C Tables 4.2.6.8 and 6.1.1.4'
O O 0.0106 0.0060 'International Tables Vol C Tables 4.2.6.8 and 6.1.1.4'
F F 0.0171 0.0103 'International Tables Vol C Tables 4.2.6.8 and 6.1.1.4'
S S 0.1246 0.1234 'International Tables Vol C Tables 4.2.6.8 and 6.1.1.4'
Ag Ag -0.8971 1.1015 'International Tables Vol C Tables 4.2.6.8 and 6.1.1.4'

loop_
_geom_angle_atom_site_label_1
_geom_angle_atom_site_label_2
_geom_angle_atom_site_label_3
_geom_angle
_geom_angle_site_symmetry_1
_geom_angle_site_symmetry_3
_geom_angle_publ_flag
N1 Ag1 N1 102.0(8) 2 . ?
N2 Ag1 N2 129.5(6) 6_514 5_584 ?
N2 Ag1 N1 98.9(5) 6_514 . ?
N2 Ag1 N1 112.5(4) 5_584 . ?
N1 C1 C2 179(2) . . ?
C3 C2 C7 120.0(14) . . ?
C3 C2 C1 119.5(14) . . ?
C7 C2 C1 120.5(15) . . ?
C4 C3 C2 120.3(13) . . ?
C3 C4 C5 121.3(14) . . ?
C4 C5 C6 117.2(11) . . ?
C4 C5 C8 121.1(12) . . ?
C6 C5 C8 121.6(11) . . ?
C7 C6 C5 121.4(12) . . ?
C6 C7 C2 119.6(15) . . ?
C9 C8 C13 117.9(11) . . ?
C9 C8 C5 118.8(11) . . ?
C13 C8 C5 123.2(11) . . ?
C10 C9 C8 120.8(11) . . ?
C9 C10 C11 120.3(13) . . ?
C12 C11 C10 119.0(12) . . ?
C12 C11 C14 123.7(10) . . ?
C10 C11 C14 117.3(12) . . ?
C11 C12 C13 121.4(11) . . ?
C12 C13 C8 120.4(11) . . ?
O1 C14 C15 120.0(11) . . ?
O1 C14 C11 116.5(10) . . ?
C15 C14 C11 123.5(11) . . ?
C14 C15 C16 121.2(11) . . ?
O2 C16 C15 120.4(11) . . ?
O2 C16 C17 115.7(11) . . ?
C15 C16 C17 123.9(12) . . ?
C18 C17 C22 117.4(11) . . ?
C18 C17 C16 119.8(11) . . ?
C22 C17 C16 122.8(11) . . ?
C17 C18 C19 121.9(13) . . ?
C20 C19 C18 119.5(12) . . ?
C21 C20 C19 117.7(11) . . ?
C21 C20 C23 121.6(10) . . ?
C19 C20 C23 120.6(10) . . ?
C22 C21 C20 121.0(11) . . ?
C21 C22 C17 122.6(12) . . ?
C28 C23 C24 118.3(11) . . ?
C28 C23 C20 119.7(10) . . ?
C24 C23 C20 122.0(10) . . ?
C23 C24 C25 121.6(12) . . ?
C26 C25 C24 118.8(12) . . ?
C27 C26 C25 121.2(11) . . ?
C27 C26 C29 119.0(11) . . ?
C25 C26 C29 119.8(11) . . ?
C26 C27 C28 119.9(10) . . ?
C23 C28 C27 120.1(11) . . ?
N2 C29 C26 178.5(15) . . ?
C1 N1 Ag1 167.8(14) . . ?
C29 N2 Ag1 169.6(12) . 5_515 ?
F1 C30 S1 108.2(10) . . ?
F2 C30 S1 108.0(10) . . ?
F3 C30 S1 107.7(9) . . ?
F2 C30 F1 112.3(12) . . ?
F3 C30 F1 110.7(11) . . ?
F2 C30 F3 109.8(12) . . ?
O3 S1 C30 106.9(9) . . ?
O4 S1 C30 106.2(8) . . ?
O5 S1 C30 105.3(7) . . ?
O3 S1 O4 114.0(10) . . ?
O3 S1 O5 112.4(9) . . ?
O4 S1 O5 111.3(9) . . ?

loop_
_geom_bond_atom_site_label_1
_geom_bond_atom_site_label_2
_geom_bond_distance
_geom_bond_site_symmetry_2
_geom_bond_publ_flag
Ag1 N1 2.304(14) . ?
Ag1 N2 2.271(12) 6_514 ?
C1 N1 1.123(17) . ?
C1 C2 1.44(2) . ?
C2 C3 1.37(2) . ?
C2 C7 1.37(2) . ?
C3 C4 1.362(18) . ?
C4 C5 1.378(17) . ?
C5 C6 1.402(17) . ?
C5 C8 1.474(17) . ?
C6 C7 1.360(17) . ?
C8 C9 1.387(17) . ?
C8 C13 1.390(16) . ?
C9 C10 1.361(19) . ?
C10 C11 1.397(17) . ?
C11 C12 1.342(16) . ?
C11 C14 1.495(17) . ?
C12 C13 1.373(16) . ?
C14 O1 1.307(14) . ?
C14 C15 1.362(15) . ?
C15 C16 1.393(16) . ?
C16 O2 1.281(15) . ?
C16 C17 1.474(16) . ?
C17 C18 1.355(18) . ?
C17 C22 1.375(16) . ?
C18 C19 1.395(19) . ?
C19 C20 1.393(17) . ?
C20 C21 1.381(15) . ?
C20 C23 1.496(15) . ?
C21 C22 1.346(16) . ?
C23 C28 1.379(15) . ?
C23 C24 1.388(16) . ?
C24 C25 1.394(17) . ?
C25 C26 1.376(16) . ?
C26 C27 1.356(16) . ?
C26 C29 1.446(19) . ?
C27 C28 1.415(16) . ?
C29 N2 1.107(15) . ?
C30 S1 1.873(10) . ?
C30 F1 1.323(13) . ?
C30 F2 1.319(12) . ?
C30 F3 1.320(12) . ?
S1 O3 1.408(10) . ?
S1 O4 1.415(10) . ?
S1 O5 1.432(10) . ?
